data_4026981
loop_
_publ_author_name
'Ashutosh S. Singh'
'Shih-Sheng Sun'

_publ_contact_author_email SSSUN@CHEM.SINICA.EDU.TW
_publ_contact_author_name 'Shih-Sheng Sun'
_publ_section_title
;
 Recognition, Encapsulation, and Selective Fluorescence Sensing of Nitrate
 Anion by Neutral C3-Symmetric Tripodal Podands Bearing Amide
 Functionality
;
_journal_name_full 'Journal of Organic Chemistry'
_journal_page_first 1880
_journal_page_last 1890
_journal_paper_doi 10.1021/jo202502f
_journal_volume 77
_journal_year 2012
_chemical_formula_moiety 'C45 H39 I3 N5 O9'
_chemical_formula_sum 'C45 H39 I3 N5 O9'
_chemical_formula_weight 1174.51
_chemical_name_systematic
;
 ?
;
_space_group_IT_number 147
_symmetry_cell_setting trigonal
_symmetry_space_group_name_Hall '-P 3'
_symmetry_space_group_name_H-M 'P -3'
_atom_sites_solution_hydrogens geom
_atom_sites_solution_primary direct
_atom_sites_solution_secondary difmap
_audit_creation_method SHELXL-97
_cell_angle_alpha 90.00
_cell_angle_beta 90.00
_cell_angle_gamma 120.00
_cell_formula_units_Z 2
_cell_length_a 15.4491(18)
_cell_length_b 15.4491(18)
_cell_length_c 11.464(3)
_cell_measurement_reflns_used 0
_cell_measurement_temperature 200(2)
_cell_measurement_theta_max 0
_cell_measurement_theta_min 0
_cell_volume 2369.6(7)
_computing_cell_refinement 'Bruker SMART'
_computing_data_collection 'Bruker SMART'
_computing_data_reduction 'Bruker SAINT'
_computing_molecular_graphics 'Ortep-3 for Windows (Farrugia, 1997)'
_computing_publication_material 'WinGX publication routines (Farrugia, 1999)'
_computing_structure_refinement 'SHELXL-97 (Sheldrick, 1997)'
_computing_structure_solution 'SHELXS-97 (Sheldrick, 1997)'
_diffrn_ambient_temperature 200(2)
_diffrn_measured_fraction_theta_full 0.992
_diffrn_measured_fraction_theta_max 0.992
_diffrn_radiation_monochromator graphite
_diffrn_radiation_source 'fine-focus sealed tube'
_diffrn_radiation_type MoK\a
_diffrn_radiation_wavelength 0.71073
_diffrn_reflns_av_R_equivalents 0.0531
_diffrn_reflns_av_sigmaI/netI 0.0510
_diffrn_reflns_limit_h_max 18
_diffrn_reflns_limit_h_min -17
_diffrn_reflns_limit_k_max 17
_diffrn_reflns_limit_k_min -17
_diffrn_reflns_limit_l_max 13
_diffrn_reflns_limit_l_min -12
_diffrn_reflns_number 17578
_diffrn_reflns_theta_full 25.00
_diffrn_reflns_theta_max 25.00
_diffrn_reflns_theta_min 2.64
_exptl_absorpt_coefficient_mu 2.036
_exptl_absorpt_correction_T_max 0.9604
_exptl_absorpt_correction_T_min 0.8071
_exptl_absorpt_correction_type multi-scan
_exptl_crystal_colour cololress
_exptl_crystal_density_diffrn 1.646
_exptl_crystal_description prism
_exptl_crystal_F_000 1150
_exptl_crystal_size_max 0.11
_exptl_crystal_size_mid 0.05
_exptl_crystal_size_min 0.02
_refine_diff_density_max 0.912
_refine_diff_density_min -0.414
_refine_diff_density_rms 0.114
_refine_ls_extinction_method none
_refine_ls_goodness_of_fit_ref 0.839
_refine_ls_hydrogen_treatment fixed
_refine_ls_matrix_type full
_refine_ls_number_parameters 187
_refine_ls_number_reflns 2775
_refine_ls_number_restraints 0
_refine_ls_restrained_S_all 0.839
_refine_ls_R_factor_all 0.0813
_refine_ls_R_factor_gt 0.0489
_refine_ls_shift/su_max 0.000
_refine_ls_shift/su_mean 0.000
_refine_ls_structure_factor_coef Fsqd
_refine_ls_weighting_details 'calc w=1/[\s^2^(Fo^2^)+(0.0980P)^2^+6.7836P] where P=(Fo^2^+2Fc^2^)/3'
_refine_ls_weighting_scheme calc
_refine_ls_wR_factor_gt 0.1308
_refine_ls_wR_factor_ref 0.1484
_reflns_number_gt 1856
_reflns_number_total 2775
_reflns_threshold_expression >2sigma(I)
_cod_data_source_file jo202502f_si_001_1.cif
_cod_data_source_block complex4a
_cod_original_cell_volume 2369.7(7)
_cod_original_sg_symbol_Hall '-P  3'
_cod_database_code 4026981

loop_
_symmetry_equiv_pos_as_xyz
'x, y, z'
'-y, x-y, z'
'-x+y, -x, z'
'-x, -y, -z'
'y, -x+y, -z'
'x-y, x, -z'

loop_
_atom_site_label
_atom_site_type_symbol
_atom_site_fract_x
_atom_site_fract_y
_atom_site_fract_z
_atom_site_U_iso_or_equiv
_atom_site_adp_type
_atom_site_occupancy
_atom_site_symmetry_multiplicity
_atom_site_calc_flag
_atom_site_refinement_flags
C1 C 0.3913(5) 0.6175(5) -0.2905(5) 0.0362(15) Uani 1 1 d .
H1A H 0.4633 0.6678 -0.2959 0.043 Uiso 1 1 calc R
H1B H 0.3684 0.5863 -0.3682 0.043 Uiso 1 1 calc R
C2 C 0.3755(5) 0.5388(5) -0.2017(5) 0.0377(15) Uani 1 1 d .
H2A H 0.3040 0.4869 -0.1966 0.045 Uiso 1 1 calc R
H2B H 0.4150 0.5064 -0.2218 0.045 Uiso 1 1 calc R
C3 C 0.3985(4) 0.5398(5) 0.0059(5) 0.0311(13) Uani 1 1 d .
C4 C 0.4199(4) 0.5933(4) 0.1083(5) 0.0340(14) Uani 1 1 d .
H4 H 0.4425 0.6629 0.1058 0.041 Uiso 1 1 calc R
C5 C 0.4089(4) 0.5467(4) 0.2150(5) 0.0318(13) Uani 1 1 d .
H5 H 0.4225 0.5836 0.2854 0.038 Uiso 1 1 calc R
C6 C 0.3778(4) 0.4449(4) 0.2179(5) 0.0304(13) Uani 1 1 d .
C7 C 0.3595(5) 0.3931(5) 0.1132(5) 0.0383(15) Uani 1 1 d .
H7 H 0.3414 0.3246 0.1149 0.046 Uiso 1 1 calc R
C8 C 0.3668(5) 0.4379(5) 0.0078(5) 0.0387(15) Uani 1 1 d .
H8 H 0.3506 0.4005 -0.0625 0.046 Uiso 1 1 calc R
C9 C 0.3682(4) 0.3886(4) 0.3273(5) 0.0302(13) Uani 1 1 d .
C10 C 0.3215(4) 0.3677(4) 0.5327(5) 0.0336(14) Uani 1 1 d .
C11 C 0.3827(5) 0.3357(5) 0.5782(5) 0.0400(15) Uani 1 1 d .
H11 H 0.4446 0.3536 0.5418 0.048 Uiso 1 1 calc R
C12 C 0.3534(5) 0.2766(5) 0.6786(5) 0.0411(16) Uani 1 1 d .
H12 H 0.3945 0.2524 0.7090 0.049 Uiso 1 1 calc R
C13 C 0.2651(5) 0.2532(5) 0.7340(5) 0.0417(16) Uani 1 1 d .
C14 C 0.2069(5) 0.2896(5) 0.6909(6) 0.0471(17) Uani 1 1 d .
H14 H 0.1470 0.2753 0.7301 0.057 Uiso 1 1 calc R
C15 C 0.2353(5) 0.3481(5) 0.5892(5) 0.0389(15) Uani 1 1 d .
H15 H 0.1952 0.3738 0.5598 0.047 Uiso 1 1 calc R
N1 N 0.3333 0.6667 -0.2537(6) 0.0303(19) Uani 1 3 d S
N2 N 0.3458(4) 0.4221(4) 0.4261(4) 0.0340(12) Uani 1 1 d .
H2 H 0.3463 0.4793 0.4241 0.041 Uiso 1 1 calc R
N3 N 0.3333 0.6667 0.4336(6) 0.0260(18) Uani 1 3 d S
O1 O 0.4097(3) 0.5933(3) -0.0935(3) 0.0380(10) Uani 1 1 d .
O2 O 0.3806(4) 0.3168(3) 0.3270(4) 0.0441(11) Uani 1 1 d .
O3 O 0.2767(3) 0.5737(3) 0.4355(3) 0.0351(10) Uani 1 1 d .
I1 I 0.21879(5) 0.15804(4) 0.87944(4) 0.0638(3) Uani 1 1 d .

loop_
_atom_site_aniso_label
_atom_site_aniso_U_11
_atom_site_aniso_U_22
_atom_site_aniso_U_33
_atom_site_aniso_U_23
_atom_site_aniso_U_13
_atom_site_aniso_U_12
C1 0.046(4) 0.048(4) 0.022(3) 0.005(3) 0.007(3) 0.029(3)
C2 0.049(4) 0.046(4) 0.025(3) -0.004(3) -0.002(3) 0.029(3)
C3 0.038(3) 0.046(4) 0.021(3) 0.006(3) 0.001(2) 0.029(3)
C4 0.040(4) 0.030(3) 0.035(3) 0.005(3) 0.000(3) 0.019(3)
C5 0.038(3) 0.039(4) 0.026(3) -0.005(3) -0.004(3) 0.025(3)
C6 0.031(3) 0.041(4) 0.026(3) 0.006(3) 0.004(2) 0.023(3)
C7 0.049(4) 0.033(3) 0.036(4) 0.001(3) 0.000(3) 0.023(3)
C8 0.050(4) 0.045(4) 0.026(3) -0.002(3) -0.004(3) 0.028(3)
C9 0.031(3) 0.036(3) 0.026(3) -0.002(3) 0.000(2) 0.018(3)
C10 0.039(4) 0.040(3) 0.026(3) 0.006(3) 0.001(3) 0.023(3)
C11 0.040(4) 0.051(4) 0.037(4) 0.002(3) -0.001(3) 0.030(3)
C12 0.054(4) 0.056(4) 0.030(3) -0.001(3) -0.007(3) 0.040(4)
C13 0.054(4) 0.045(4) 0.028(3) 0.005(3) 0.006(3) 0.027(3)
C14 0.052(4) 0.064(5) 0.039(4) 0.007(3) 0.013(3) 0.039(4)
C15 0.045(4) 0.050(4) 0.032(3) 0.003(3) -0.001(3) 0.032(3)
N1 0.037(3) 0.037(3) 0.017(4) 0.000 0.000 0.0184(15)
N2 0.048(3) 0.036(3) 0.025(3) 0.003(2) 0.002(2) 0.026(3)
N3 0.034(3) 0.034(3) 0.009(4) 0.000 0.000 0.0172(15)
O1 0.055(3) 0.040(2) 0.023(2) 0.0004(18) -0.0016(19) 0.027(2)
O2 0.068(3) 0.049(3) 0.033(2) 0.007(2) 0.007(2) 0.042(3)
O3 0.038(2) 0.029(2) 0.034(2) 0.0055(18) 0.0016(18) 0.014(2)
I1 0.0933(5) 0.0615(4) 0.0426(3) 0.0179(2) 0.0137(3) 0.0432(3)

loop_
_atom_type_symbol
_atom_type_description
_atom_type_scat_dispersion_real
_atom_type_scat_dispersion_imag
_atom_type_scat_source
C C 0.0033 0.0016 'International Tables Vol C Tables 4.2.6.8 and 6.1.1.4'
H H 0.0000 0.0000 'International Tables Vol C Tables 4.2.6.8 and 6.1.1.4'
N N 0.0061 0.0033 'International Tables Vol C Tables 4.2.6.8 and 6.1.1.4'
O O 0.0106 0.0060 'International Tables Vol C Tables 4.2.6.8 and 6.1.1.4'
I I -0.4742 1.8119 'International Tables Vol C Tables 4.2.6.8 and 6.1.1.4'

loop_
_geom_angle_atom_site_label_1
_geom_angle_atom_site_label_2
_geom_angle_atom_site_label_3
_geom_angle
_geom_angle_site_symmetry_1
_geom_angle_site_symmetry_3
N1 C1 C2 108.8(5) . .
N1 C1 H1A 109.9 . .
C2 C1 H1A 109.9 . .
N1 C1 H1B 109.9 . .
C2 C1 H1B 109.9 . .
H1A C1 H1B 108.3 . .
O1 C2 C1 104.2(5) . .
O1 C2 H2A 110.9 . .
C1 C2 H2A 110.9 . .
O1 C2 H2B 110.9 . .
C1 C2 H2B 110.9 . .
H2A C2 H2B 108.9 . .
O1 C3 C4 115.3(5) . .
O1 C3 C8 124.2(5) . .
C4 C3 C8 120.5(5) . .
C3 C4 C5 120.6(6) . .
C3 C4 H4 119.7 . .
C5 C4 H4 119.7 . .
C4 C5 C6 119.4(5) . .
C4 C5 H5 120.3 . .
C6 C5 H5 120.3 . .
C7 C6 C5 118.9(5) . .
C7 C6 C9 117.3(5) . .
C5 C6 C9 123.7(5) . .
C8 C7 C6 122.0(6) . .
C8 C7 H7 119.0 . .
C6 C7 H7 119.0 . .
C7 C8 C3 118.5(6) . .
C7 C8 H8 120.7 . .
C3 C8 H8 120.7 . .
O2 C9 N2 122.3(5) . .
O2 C9 C6 121.0(5) . .
N2 C9 C6 116.7(5) . .
C15 C10 C11 120.6(6) . .
C15 C10 N2 118.4(5) . .
C11 C10 N2 121.0(5) . .
C10 C11 C12 119.5(6) . .
C10 C11 H11 120.2 . .
C12 C11 H11 120.2 . .
C13 C12 C11 120.4(6) . .
C13 C12 H12 119.8 . .
C11 C12 H12 119.8 . .
C14 C13 C12 119.5(6) . .
C14 C13 I1 120.7(5) . .
C12 C13 I1 119.7(5) . .
C13 C14 C15 120.4(6) . .
C13 C14 H14 119.8 . .
C15 C14 H14 119.8 . .
C10 C15 C14 119.4(6) . .
C10 C15 H15 120.3 . .
C14 C15 H15 120.3 . .
C1 N1 C1 112.4(3) 3_565 2_665
C1 N1 C1 112.4(3) 3_565 .
C1 N1 C1 112.4(3) 2_665 .
C9 N2 C10 122.2(5) . .
C9 N2 H2 118.9 . .
C10 N2 H2 118.9 . .
O3 N3 O3 119.97(3) 3_565 .
O3 N3 O3 119.97(3) 3_565 2_665
O3 N3 O3 119.97(2) . 2_665
C3 O1 C2 117.7(5) . .

loop_
_geom_bond_atom_site_label_1
_geom_bond_atom_site_label_2
_geom_bond_distance
_geom_bond_site_symmetry_2
C1 N1 1.497(6) .
C1 C2 1.509(8) .
C1 H1A 0.9900 .
C1 H1B 0.9900 .
C2 O1 1.442(7) .
C2 H2A 0.9900 .
C2 H2B 0.9900 .
C3 O1 1.367(7) .
C3 C4 1.377(8) .
C3 C8 1.395(8) .
C4 C5 1.387(8) .
C4 H4 0.9500 .
C5 C6 1.396(8) .
C5 H5 0.9500 .
C6 C7 1.391(8) .
C6 C9 1.490(8) .
C7 C8 1.369(8) .
C7 H7 0.9500 .
C8 H8 0.9500 .
C9 O2 1.216(7) .
C9 N2 1.359(7) .
C10 C15 1.371(8) .
C10 C11 1.370(8) .
C10 N2 1.424(7) .
C11 C12 1.396(9) .
C11 H11 0.9500 .
C12 C13 1.378(9) .
C12 H12 0.9500 .
C13 C14 1.369(9) .
C13 I1 2.098(6) .
C14 C15 1.404(9) .
C14 H14 0.9500 .
C15 H15 0.9500 .
N1 C1 1.497(6) 3_565
N1 C1 1.497(6) 2_665
N2 H2 0.8800 .
N3 O3 1.254(4) 3_565
N3 O3 1.254(4) .
N3 O3 1.254(4) 2_665
